data_8101105
loop_
_publ_author_name
'Golic, M.'
'Warrener, R. N.'
'Russell, R. A.'
'Tiekink, E. R. T.'

_publ_section_title
;
Crystal structure of (1SR,8RS,15SR,19RS)4,6-dimethoxy-17-methyl-3,
5-diazapentacyclo[6.6.5.02,7.09,14.015,19]-nonadec-2,4,6,9,11,13-hexaene-
16,18-dione, C~19~H~17~N~3~O~4~, the major adduct from the Diels-Alder 
reaction of maleic anhydride with 2,4-dimethoxy-1,3-diazaanthracene
;
_journal_issue 4
_journal_name_full 'Zeitschrift f\"ur Kristallographie - New Crystal Structures'
_journal_page_first 573
_journal_page_last 574
_journal_volume 216
_journal_year 2001
_chemical_formula_moiety 'C19 H17 N3 O4 '
_chemical_formula_structural 'C19 H17 N3 O4 '
_chemical_formula_sum 'C19 H17 N3 O4'
_chemical_formula_weight 351.36
_space_group_IT_number 14
_symmetry_cell_setting monoclinic
_symmetry_space_group_name_Hall '-P 2yn'
_symmetry_space_group_name_H-M 'P 1 21/n 1'
_cell_angle_alpha 90
_cell_angle_beta 100.37(2)
_cell_angle_gamma 90
_cell_formula_units_Z 4
_cell_length_a 10.622(3)
_cell_length_b 8.351(2)
_cell_length_c 19.890(3)
_cell_measurement_temperature 293
_cell_volume 1735.5(6)
_diffrn_ambient_temperature 293
_exptl_crystal_density_diffrn 1.345
_cod_original_sg_symbol_H-M 'P 21/n'
_cod_original_formula_sum 'C19 H17 N3 O4 '
_cod_database_code 8101105

loop_
_symmetry_equiv_pos_as_xyz
'  +x,  +y,  +z'
1/2-x,1/2+y,1/2-z
'  -x,  -y,  -z'
1/2+x,1/2-y,1/2+z

loop_
_atom_site_label
_atom_site_type_symbol
_atom_site_fract_x
_atom_site_fract_y
_atom_site_fract_z
_atom_site_U_iso_or_equiv
_atom_site_adp_type
_atom_site_occupancy
_atom_site_symmetry_multiplicity
_atom_site_calc_flag
_atom_site_refinement_flags
_atom_site_disorder_assembly
_atom_site_disorder_group
O2 O 0.4399(2) -0.0054(3) 0.13665(10) 0.0527(6) Uani 1 4 d . . .
O4 O 0.53277(19) -0.3241(2) -0.03229(10) 0.0481(5) Uani 1 4 d . . .
O6 O 0.2142(2) -0.2374(3) -0.27693(11) 0.0602(6) Uani 1 4 d . . .
O8 O -0.0529(2) 0.0956(3) -0.18963(11) 0.0590(6) Uani 1 4 d . . .
N1 N 0.2848(2) -0.0230(3) 0.03986(11) 0.0388(5) Uani 1 4 d . . .
N3 N 0.4850(2) -0.1601(3) 0.05345(12) 0.0423(6) Uani 1 4 d . . .
N7 N 0.0625(2) -0.0723(3) -0.24626(11) 0.0450(6) Uani 1 4 d . . .
C1A C 0.2551(3) -0.0925(3) -0.02212(13) 0.0360(6) Uani 1 4 d . . .
C2' C 0.3547(3) 0.0948(5) 0.16533(18) 0.0675(10) Uani 1 4 d . . .
H2A H 0.3951 0.1283 0.2102 0.076(3) Uiso 1 4 calc R . .
H2B H 0.2780 0.0364 0.1683 0.076(3) Uiso 1 4 calc R . .
H2C H 0.3335 0.1872 0.1368 0.076(3) Uiso 1 4 calc R . .
C2 C 0.3992(3) -0.0641(3) 0.07363(13) 0.0394(6) Uani 1 4 d . . .
C4' C 0.6515(3) -0.3629(4) 0.01311(18) 0.0539(8) Uani 1 4 d . . .
H4A H 0.7007 -0.4348 -0.0096 0.076(3) Uiso 1 4 calc R . .
H4B H 0.6329 -0.4130 0.0536 0.076(3) Uiso 1 4 calc R . .
H4C H 0.6995 -0.2666 0.0253 0.076(3) Uiso 1 4 calc R . .
C4A C 0.3342(3) -0.1948(3) -0.04959(13) 0.0379(6) Uani 1 4 d . . .
C4 C 0.4528(3) -0.2245(3) -0.00807(14) 0.0384(6) Uani 1 4 d . . .
C5A C 0.2506(3) -0.1058(3) -0.16610(13) 0.0393(6) Uani 1 4 d . . .
H5A H 0.3309 -0.0513 -0.1697 0.076(3) Uiso 1 4 calc R . .
C5 C 0.2781(3) -0.2581(3) -0.11979(14) 0.0385(6) Uani 1 4 d . . .
H5 H 0.3352 -0.3341 -0.1369 0.076(3) Uiso 1 4 calc R . .
C6 C 0.1784(3) -0.1494(3) -0.23622(13) 0.0411(6) Uani 1 4 d . . .
C7 C -0.0353(4) -0.0907(5) -0.30744(16) 0.0630(10) Uani 1 4 d . . .
H7A H -0.0052 -0.1632 -0.3385 0.076(3) Uiso 1 4 calc R . .
H7B H -0.0530 0.0116 -0.3291 0.076(3) Uiso 1 4 calc R . .
H7C H -0.1121 -0.1326 -0.2950 0.076(3) Uiso 1 4 calc R . .
C8A C 0.1614(3) 0.0077(3) -0.13618(13) 0.0374(6) Uani 1 4 d . . .
H8A H 0.2016 0.1130 -0.1272 0.076(3) Uiso 1 4 calc R . .
C8 C 0.0433(3) 0.0206(3) -0.19139(14) 0.0417(6) Uani 1 4 d . . .
C9 C 0.1279(3) -0.0637(3) -0.06914(13) 0.0351(6) Uani 1 4 d . . .
H9 H 0.0713 0.0064 -0.0485 0.076(3) Uiso 1 4 calc R . .
C10 C 0.0695(3) -0.2272(3) -0.08713(12) 0.0355(6) Uani 1 4 d . . .
C11 C 0.1488(3) -0.3311(3) -0.11542(13) 0.0369(6) Uani 1 4 d . . .
C12 C 0.1064(3) -0.4826(3) -0.13640(15) 0.0457(7) Uani 1 4 d . . .
H12 H 0.1588 -0.5515 -0.1557 0.076(3) Uiso 1 4 calc R . .
C13 C -0.0146(3) -0.5309(4) -0.12838(18) 0.0595(9) Uani 1 4 d . . .
H13 H -0.0435 -0.6331 -0.1419 0.076(3) Uiso 1 4 calc R . .
C14 C -0.0921(3) -0.4283(4) -0.10045(19) 0.0612(9) Uani 1 4 d . . .
H14 H -0.1730 -0.4623 -0.0951 0.076(3) Uiso 1 4 calc R . .
C15 C -0.0517(3) -0.2741(4) -0.07996(16) 0.0492(7) Uani 1 4 d . . .
H15 H -0.1054 -0.2046 -0.0619 0.076(3) Uiso 1 4 calc R . .

loop_
_atom_site_aniso_label
_atom_site_aniso_U_11
_atom_site_aniso_U_22
_atom_site_aniso_U_33
_atom_site_aniso_U_23
_atom_site_aniso_U_13
_atom_site_aniso_U_12
O2 0.0508(12) 0.0665(14) 0.0351(10) -0.0065(10) -0.0077(9) 0.0007(11)
O4 0.0443(12) 0.0478(12) 0.0498(12) 0.0030(9) 0.0019(9) 0.0082(9)
O6 0.0671(15) 0.0721(15) 0.0413(12) -0.0148(11) 0.0100(10) 0.0062(12)
O8 0.0623(14) 0.0546(13) 0.0517(13) -0.0084(10) -0.0127(10) 0.0183(11)
N1 0.0411(13) 0.0387(12) 0.0330(11) 0.0011(9) -0.0029(9) -0.0014(10)
N3 0.0429(13) 0.0448(13) 0.0358(12) 0.0085(10) -0.0024(10) -0.0001(10)
N7 0.0531(15) 0.0449(13) 0.0318(11) -0.0046(10) -0.0061(10) -0.0008(11)
C1A 0.0407(15) 0.0327(12) 0.0318(12) 0.0023(10) -0.0014(11) -0.0026(11)
C2' 0.061(2) 0.091(3) 0.0461(18) -0.0209(18) -0.0022(16) 0.006(2)
C2 0.0419(15) 0.0413(14) 0.0323(13) 0.0042(11) -0.0004(11) -0.0042(12)
C4' 0.0391(16) 0.0519(17) 0.067(2) 0.0106(16) -0.0003(15) 0.0084(14)
C4A 0.0416(15) 0.0362(13) 0.0343(13) 0.0033(11) 0.0026(11) 0.0019(11)
C4 0.0382(15) 0.0360(13) 0.0399(14) 0.0080(11) 0.0041(11) 0.0002(11)
C5A 0.0424(15) 0.0398(14) 0.0338(13) 0.0001(11) 0.0018(11) -0.0013(12)
C5 0.0413(15) 0.0378(14) 0.0351(13) -0.0035(11) 0.0034(11) 0.0052(11)
C6 0.0465(16) 0.0437(15) 0.0323(13) -0.0008(12) 0.0053(12) -0.0020(13)
C7 0.071(2) 0.070(2) 0.0388(16) -0.0120(15) -0.0136(15) 0.0044(18)
C8A 0.0475(15) 0.0304(12) 0.0306(12) -0.0010(10) -0.0030(11) -0.0005(11)
C8 0.0528(17) 0.0318(13) 0.0363(14) 0.0004(11) -0.0035(12) 0.0046(12)
C9 0.0394(14) 0.0326(13) 0.0306(12) -0.0036(10) -0.0013(10) 0.0031(11)
C10 0.0382(15) 0.0355(13) 0.0304(12) -0.0014(10) -0.0004(10) 0.0008(11)
C11 0.0423(15) 0.0344(13) 0.0321(13) -0.0005(11) 0.0014(11) 0.0015(11)
C12 0.0522(17) 0.0363(14) 0.0468(16) -0.0068(12) 0.0039(13) 0.0026(13)
C13 0.067(2) 0.0407(16) 0.069(2) -0.0141(15) 0.0080(17) -0.0122(15)
C14 0.0513(19) 0.059(2) 0.074(2) -0.0159(18) 0.0146(17) -0.0169(16)
C15 0.0477(17) 0.0507(17) 0.0485(17) -0.0112(14) 0.0065(13) -0.0023(14)

loop_
_geom_bond_atom_site_label_1
_geom_bond_atom_site_label_2
_geom_bond_distance
_geom_bond_site_symmetry_2
_geom_bond_publ_flag
O2 C2 1.343(3) . ?
O2 C2' 1.425(4) . ?
O4 C4 1.339(3) . ?
O4 C4' 1.449(4) . ?
O6 C6 1.205(3) . ?
O8 C8 1.204(3) . ?
N1 C2 1.324(4) . ?
N1 C1A 1.347(3) . ?
N3 C4 1.324(4) . ?
N3 C2 1.328(4) . ?
N7 C6 1.372(4) . ?
N7 C8 1.384(4) . ?
N7 C7 1.459(4) . ?
C1A C4A 1.379(4) . ?
C1A C9 1.518(4) . ?
C4A C4 1.398(4) . ?
C4A C5 1.512(4) . ?
C5A C6 1.510(4) . ?
C5A C8A 1.534(4) . ?
C5A C5 1.567(4) . ?
C5 C11 1.520(4) . ?
C8A C8 1.515(4) . ?
C8A C9 1.559(4) . ?
C9 C10 1.516(4) . ?
C10 C15 1.378(4) . ?
C10 C11 1.396(4) . ?
C11 C12 1.382(4) . ?
C12 C13 1.383(5) . ?
C13 C14 1.373(5) . ?
C14 C15 1.394(4) . ?

loop_
_cod_related_entry_id
_cod_related_entry_database
_cod_related_entry_code
1 ChemSpider 4416662
